data_4325764
loop_
_publ_author_name
'Eugeny P. Ivakhnenko'
'Andrey G. Starikov'
'Vladimir I. Minkin'
'Konstantin A. Lyssenko'
'Mikhail Yu. Antipin'
'Vladimir I. Simakov'
'Mikhail S. Korobov'
'Gennady S. Borodkin'
'Pavel A. Knyazev'

_publ_section_title
;
 Synthesis, Molecular and Electronic Structures of Six-Coordinate
 Transition Metal (Mn, Fe, Co, Ni, Cu, and Zn) Complexes with Redox-Active
 9-Hydroxyphenoxazin-1-one Ligands
;
_journal_name_full 'Inorganic Chemistry'
_journal_page_first 7022
_journal_page_last 7032
_journal_paper_doi 10.1021/ic2004062
_journal_volume 50
_journal_year 2011
_chemical_formula_moiety 'C56 H76 N2 O6 Zn, 6(C6 H6)'
_chemical_formula_sum 'C92 H112 N2 O6 Zn'
_chemical_formula_weight 1407.21
_chemical_name_systematic
; 
 ? 
;
_space_group_IT_number 60
_symmetry_cell_setting orthorhombic
_symmetry_space_group_name_Hall '-P 2n 2ab'
_symmetry_space_group_name_H-M 'P b c n'
_atom_sites_solution_hydrogens geom
_atom_sites_solution_primary direct
_atom_sites_solution_secondary difmap
_audit_creation_method SHELXL-97
_cell_angle_alpha 90.00
_cell_angle_beta 90.00
_cell_angle_gamma 90.00
_cell_formula_units_Z 4
_cell_length_a 20.5359(15)
_cell_length_b 18.5434(14)
_cell_length_c 21.0061(15)
_cell_measurement_reflns_used 2589
_cell_measurement_temperature 100(2)
_cell_measurement_theta_max 30
_cell_measurement_theta_min 3
_cell_volume 7999.2(10)
_computing_cell_refinement 'APEX2 (Bruker, 2005)'
_computing_data_collection 'APEX2 (Bruker, 2005)'
_computing_data_reduction 'APEX2 (Bruker, 2005)'
_computing_molecular_graphics 'SHELXTL ver. 5.1 (Sheldrick, 1998b)'
_computing_publication_material 'SHELXTL ver. 5.1 (Sheldrick, 1998b)'
_computing_structure_refinement 'SHELXTL ver. 5.1 (Sheldrick, 1998b)'
_computing_structure_solution 'SHELXTL ver. 5.1 (Sheldrick, 1998b)'
_diffrn_ambient_temperature 100(2)
_diffrn_measured_fraction_theta_full 0.999
_diffrn_measured_fraction_theta_max 0.999
_diffrn_measurement_device_type 'Bruker SMART APEX2 CCD area detector'
_diffrn_measurement_method 'phi and omega scans'
_diffrn_radiation_monochromator graphite
_diffrn_radiation_source 'fine-focus sealed tube'
_diffrn_radiation_type MoK\a
_diffrn_radiation_wavelength 0.71073
_diffrn_reflns_av_R_equivalents 0.0956
_diffrn_reflns_av_sigmaI/netI 0.1216
_diffrn_reflns_limit_h_max 27
_diffrn_reflns_limit_h_min -16
_diffrn_reflns_limit_k_max 24
_diffrn_reflns_limit_k_min -24
_diffrn_reflns_limit_l_max 27
_diffrn_reflns_limit_l_min -21
_diffrn_reflns_number 48019
_diffrn_reflns_theta_full 28.00
_diffrn_reflns_theta_max 28.00
_diffrn_reflns_theta_min 1.48
_exptl_absorpt_coefficient_mu 0.361
_exptl_absorpt_correction_T_max 0.9151
_exptl_absorpt_correction_T_min 0.8994
_exptl_absorpt_correction_type multi-scan
_exptl_absorpt_process_details 'APEX2 (Bruker, 2005)'
_exptl_crystal_colour black
_exptl_crystal_density_diffrn 1.168
_exptl_crystal_description prism
_exptl_crystal_F_000 3024
_exptl_crystal_size_max 0.30
_exptl_crystal_size_mid 0.25
_exptl_crystal_size_min 0.25
_refine_diff_density_max 0.438
_refine_diff_density_min -0.610
_refine_diff_density_rms 0.059
_refine_ls_extinction_method none
_refine_ls_goodness_of_fit_ref 0.791
_refine_ls_hydrogen_treatment constr
_refine_ls_matrix_type full
_refine_ls_number_parameters 468
_refine_ls_number_reflns 9652
_refine_ls_number_restraints 0
_refine_ls_restrained_S_all 0.791
_refine_ls_R_factor_all 0.1029
_refine_ls_R_factor_gt 0.0392
_refine_ls_shift/su_max 0.001
_refine_ls_shift/su_mean 0.000
_refine_ls_structure_factor_coef Fsqd
_refine_ls_weighting_details 'calc w=1/[\s^2^(Fo^2^)+(0.0185P)^2^+0.0000P] where P=(Fo^2^+2Fc^2^)/3'
_refine_ls_weighting_scheme calc
_refine_ls_wR_factor_gt 0.0601
_refine_ls_wR_factor_ref 0.0687
_reflns_number_gt 4875
_reflns_number_total 9652
_reflns_threshold_expression I>2/s(I)
_cod_data_source_file ic2004062_si_002_6.cif
_cod_data_source_block Zn
_cod_database_code 4325764

loop_
_symmetry_equiv_pos_as_xyz
'x, y, z'
'-x+1/2, -y+1/2, z+1/2'
'-x, y, -z+1/2'
'x+1/2, -y+1/2, -z'
'-x, -y, -z'
'x-1/2, y-1/2, -z-1/2'
'x, -y, z-1/2'
'-x-1/2, y-1/2, z'

loop_
_atom_site_label
_atom_site_type_symbol
_atom_site_fract_x
_atom_site_fract_y
_atom_site_fract_z
_atom_site_U_iso_or_equiv
_atom_site_adp_type
_atom_site_occupancy
_atom_site_symmetry_multiplicity
_atom_site_calc_flag
_atom_site_refinement_flags
Zn1 Zn 0.0000 0.594250(16) 0.2500 0.01966(8) Uani 1 2 d S
N1 N 0.03025(7) 0.59319(8) 0.15853(6) 0.0141(3) Uani 1 1 d .
O1 O 0.07676(5) 0.51071(6) 0.24778(6) 0.0205(3) Uani 1 1 d .
O2 O 0.07281(5) 0.59462(6) 0.03443(5) 0.0170(3) Uani 1 1 d .
O3 O -0.06106(6) 0.67587(6) 0.20384(5) 0.0185(3) Uani 1 1 d .
C1 C 0.07634(8) 0.54789(9) 0.14129(8) 0.0136(4) Uani 1 1 d .
C2 C 0.10024(9) 0.50177(9) 0.19256(8) 0.0159(4) Uani 1 1 d .
C3 C 0.14934(9) 0.45070(9) 0.17462(8) 0.0165(4) Uani 1 1 d .
C4 C 0.16814(9) 0.45102(9) 0.11166(8) 0.0183(4) Uani 1 1 d .
H4A H 0.2005 0.4167 0.1005 0.022 Uiso 1 1 calc R
C5 C 0.14563(9) 0.49587(9) 0.06066(8) 0.0161(4) Uani 1 1 d .
C6 C 0.09946(9) 0.54534(9) 0.07735(8) 0.0159(4) Uani 1 1 d .
C7 C 0.17767(9) 0.39924(10) 0.22411(8) 0.0234(5) Uani 1 1 d .
C8 C 0.21085(10) 0.44331(11) 0.27677(9) 0.0377(6) Uani 1 1 d .
H8A H 0.1790 0.4760 0.2962 0.057 Uiso 1 1 calc R
H8B H 0.2466 0.4715 0.2584 0.057 Uiso 1 1 calc R
H8C H 0.2281 0.4106 0.3093 0.057 Uiso 1 1 calc R
C9 C 0.12267(10) 0.35321(10) 0.25214(10) 0.0366(5) Uani 1 1 d .
H9A H 0.0895 0.3848 0.2709 0.055 Uiso 1 1 calc R
H9B H 0.1404 0.3214 0.2851 0.055 Uiso 1 1 calc R
H9C H 0.1030 0.3241 0.2183 0.055 Uiso 1 1 calc R
C10 C 0.22870(10) 0.34857(10) 0.19569(9) 0.0311(5) Uani 1 1 d .
H10A H 0.2648 0.3770 0.1783 0.047 Uiso 1 1 calc R
H10B H 0.2089 0.3200 0.1616 0.047 Uiso 1 1 calc R
H10C H 0.2451 0.3163 0.2289 0.047 Uiso 1 1 calc R
C11 C 0.17098(9) 0.48395(9) -0.00765(8) 0.0198(4) Uani 1 1 d .
C12 C 0.11441(9) 0.45772(10) -0.04944(9) 0.0270(5) Uani 1 1 d .
H12A H 0.0777 0.4913 -0.0456 0.041 Uiso 1 1 calc R
H12B H 0.1007 0.4096 -0.0354 0.041 Uiso 1 1 calc R
H12C H 0.1286 0.4555 -0.0939 0.041 Uiso 1 1 calc R
C13 C 0.19979(9) 0.55363(10) -0.03464(9) 0.0280(5) Uani 1 1 d .
H13A H 0.2366 0.5689 -0.0082 0.042 Uiso 1 1 calc R
H13B H 0.1664 0.5914 -0.0347 0.042 Uiso 1 1 calc R
H13C H 0.2148 0.5452 -0.0783 0.042 Uiso 1 1 calc R
C14 C 0.22432(10) 0.42632(10) -0.01055(9) 0.0318(5) Uani 1 1 d .
H14A H 0.2614 0.4415 0.0156 0.048 Uiso 1 1 calc R
H14B H 0.2385 0.4201 -0.0547 0.048 Uiso 1 1 calc R
H14C H 0.2071 0.3805 0.0056 0.048 Uiso 1 1 calc R
C15 C 0.00472(9) 0.64058(8) 0.11846(7) 0.0139(4) Uani 1 1 d .
C16 C -0.04568(9) 0.68573(9) 0.14582(8) 0.0164(4) Uani 1 1 d .
C17 C -0.07328(9) 0.73801(9) 0.10368(8) 0.0168(4) Uani 1 1 d .
C18 C -0.04985(9) 0.73838(9) 0.04202(8) 0.0191(4) Uani 1 1 d .
H18A H -0.0686 0.7735 0.0147 0.023 Uiso 1 1 calc R
C19 C -0.00151(10) 0.69353(8) 0.01342(7) 0.0167(4) Uani 1 1 d .
C20 C 0.02557(8) 0.64399(9) 0.05388(8) 0.0156(4) Uani 1 1 d .
C21 C -0.12807(9) 0.78776(10) 0.12605(8) 0.0207(5) Uani 1 1 d .
C22 C -0.18808(9) 0.74207(10) 0.14163(9) 0.0288(5) Uani 1 1 d .
H22A H -0.1774 0.7079 0.1757 0.043 Uiso 1 1 calc R
H22B H -0.2016 0.7154 0.1036 0.043 Uiso 1 1 calc R
H22C H -0.2236 0.7736 0.1556 0.043 Uiso 1 1 calc R
C23 C -0.14715(10) 0.84316(10) 0.07525(9) 0.0334(5) Uani 1 1 d .
H23A H -0.1623 0.8180 0.0370 0.050 Uiso 1 1 calc R
H23B H -0.1093 0.8730 0.0647 0.050 Uiso 1 1 calc R
H23C H -0.1821 0.8739 0.0916 0.050 Uiso 1 1 calc R
C24 C -0.10640(10) 0.83020(9) 0.18560(8) 0.0260(5) Uani 1 1 d .
H24A H -0.0947 0.7963 0.2195 0.039 Uiso 1 1 calc R
H24B H -0.1422 0.8611 0.2001 0.039 Uiso 1 1 calc R
H24C H -0.0686 0.8601 0.1750 0.039 Uiso 1 1 calc R
C25 C 0.01642(9) 0.70221(9) -0.05736(8) 0.0213(5) Uani 1 1 d .
C26 C -0.02890(10) 0.75538(10) -0.09160(9) 0.0323(5) Uani 1 1 d .
H26A H -0.0246 0.8033 -0.0723 0.048 Uiso 1 1 calc R
H26B H -0.0740 0.7389 -0.0877 0.048 Uiso 1 1 calc R
H26C H -0.0170 0.7580 -0.1367 0.048 Uiso 1 1 calc R
C27 C 0.01026(10) 0.62948(9) -0.09230(8) 0.0287(5) Uani 1 1 d .
H27A H -0.0335 0.6098 -0.0857 0.043 Uiso 1 1 calc R
H27B H 0.0426 0.5956 -0.0755 0.043 Uiso 1 1 calc R
H27C H 0.0177 0.6367 -0.1379 0.043 Uiso 1 1 calc R
C28 C 0.08628(9) 0.73089(10) -0.06295(9) 0.0303(5) Uani 1 1 d .
H28A H 0.0885 0.7797 -0.0451 0.045 Uiso 1 1 calc R
H28B H 0.0991 0.7322 -0.1079 0.045 Uiso 1 1 calc R
H28C H 0.1159 0.6991 -0.0395 0.045 Uiso 1 1 calc R
C1S C 0.09374(14) 1.01446(15) 0.06438(14) 0.0704(9) Uani 1 1 d .
H1SA H 0.1030 1.0502 0.0333 0.084 Uiso 1 1 calc R
C2S C 0.10634(13) 1.02765(15) 0.12647(15) 0.0654(9) Uani 1 1 d .
H2SA H 0.1238 1.0730 0.1388 0.078 Uiso 1 1 calc R
C3S C 0.09446(11) 0.97733(15) 0.17068(12) 0.0509(7) Uani 1 1 d .
H3SA H 0.1045 0.9867 0.2141 0.061 Uiso 1 1 calc R
C4S C 0.06828(11) 0.91327(13) 0.15379(11) 0.0470(6) Uani 1 1 d .
H4SA H 0.0594 0.8782 0.1856 0.056 Uiso 1 1 calc R
C5S C 0.05436(10) 0.89828(12) 0.09150(12) 0.0432(6) Uani 1 1 d .
H5SA H 0.0359 0.8532 0.0800 0.052 Uiso 1 1 calc R
C6S C 0.06738(12) 0.94922(15) 0.04595(11) 0.0565(7) Uani 1 1 d .
H6SA H 0.0584 0.9398 0.0024 0.068 Uiso 1 1 calc R
C7S C 0.18135(11) 0.66672(13) 0.18023(10) 0.0421(6) Uani 1 1 d .
H7SA H 0.1655 0.6480 0.2194 0.050 Uiso 1 1 calc R
C8S C 0.23660(11) 0.63770(11) 0.15296(10) 0.0349(6) Uani 1 1 d .
H8SA H 0.2589 0.5992 0.1733 0.042 Uiso 1 1 calc R
C9S C 0.25918(10) 0.66512(11) 0.09591(9) 0.0317(5) Uani 1 1 d .
H9SA H 0.2973 0.6456 0.0770 0.038 Uiso 1 1 calc R
C10S C 0.22649(11) 0.72067(11) 0.06652(10) 0.0346(6) Uani 1 1 d .
H10D H 0.2420 0.7391 0.0271 0.041 Uiso 1 1 calc R
C11S C 0.17150(11) 0.74977(12) 0.09379(11) 0.0400(6) Uani 1 1 d .
H11A H 0.1492 0.7883 0.0735 0.048 Uiso 1 1 calc R
C12S C 0.14908(11) 0.72260(13) 0.15089(12) 0.0474(7) Uani 1 1 d .
H12D H 0.1112 0.7426 0.1700 0.057 Uiso 1 1 calc R
C13S C 0.08844(11) 0.15120(10) 0.28531(9) 0.0320(5) Uani 1 1 d .
H13D H 0.0669 0.1875 0.2613 0.038 Uiso 1 1 calc R
C14S C 0.15516(11) 0.15004(10) 0.28828(9) 0.0295(5) Uani 1 1 d .
H14D H 0.1799 0.1854 0.2663 0.035 Uiso 1 1 calc R
C15S C 0.18613(11) 0.09737(12) 0.32328(10) 0.0394(6) Uani 1 1 d .
H15A H 0.2323 0.0965 0.3255 0.047 Uiso 1 1 calc R
C16S C 0.15010(11) 0.04584(11) 0.35505(10) 0.0411(6) Uani 1 1 d .
H16A H 0.1716 0.0094 0.3789 0.049 Uiso 1 1 calc R
C17S C 0.08305(11) 0.04711(11) 0.35224(9) 0.0343(5) Uani 1 1 d .
H17A H 0.0582 0.0119 0.3743 0.041 Uiso 1 1 calc R
C18S C 0.05243(10) 0.09965(11) 0.31728(9) 0.0339(5) Uani 1 1 d .
H18B H 0.0062 0.1006 0.3150 0.041 Uiso 1 1 calc R

loop_
_atom_site_aniso_label
_atom_site_aniso_U_11
_atom_site_aniso_U_22
_atom_site_aniso_U_33
_atom_site_aniso_U_23
_atom_site_aniso_U_13
_atom_site_aniso_U_12
Zn1 0.02371(17) 0.02438(16) 0.01088(14) 0.000 0.00415(16) 0.000
N1 0.0148(8) 0.0159(8) 0.0116(8) 0.0003(7) -0.0004(6) -0.0027(7)
O1 0.0258(7) 0.0249(7) 0.0108(6) 0.0012(6) 0.0030(7) 0.0057(6)
O2 0.0199(7) 0.0201(6) 0.0110(6) 0.0009(6) 0.0017(5) 0.0008(6)
O3 0.0205(8) 0.0239(7) 0.0112(7) 0.0012(6) 0.0026(6) 0.0023(6)
C1 0.0122(10) 0.0143(9) 0.0142(10) -0.0024(8) 0.0018(8) -0.0015(8)
C2 0.0164(11) 0.0180(10) 0.0131(11) -0.0016(8) 0.0000(8) -0.0048(9)
C3 0.0166(11) 0.0157(10) 0.0171(10) -0.0029(8) 0.0014(8) -0.0008(9)
C4 0.0151(11) 0.0193(10) 0.0205(11) -0.0042(8) 0.0028(9) 0.0006(9)
C5 0.0171(11) 0.0176(10) 0.0138(10) -0.0020(8) 0.0020(8) -0.0040(9)
C6 0.0172(11) 0.0179(10) 0.0128(10) 0.0018(8) 0.0001(8) -0.0046(9)
C7 0.0265(12) 0.0263(11) 0.0174(10) -0.0001(9) 0.0024(9) 0.0118(10)
C8 0.0438(15) 0.0461(14) 0.0232(12) -0.0064(10) -0.0108(11) 0.0196(12)
C9 0.0460(14) 0.0327(11) 0.0310(12) 0.0144(11) 0.0111(13) 0.0133(11)
C10 0.0366(14) 0.0342(12) 0.0224(12) -0.0003(9) -0.0007(10) 0.0155(11)
C11 0.0224(11) 0.0223(11) 0.0147(11) -0.0037(8) 0.0055(9) -0.0032(9)
C12 0.0335(13) 0.0298(12) 0.0178(11) -0.0052(9) 0.0064(10) -0.0090(10)
C13 0.0323(13) 0.0328(12) 0.0188(11) -0.0049(9) 0.0104(10) -0.0077(10)
C14 0.0387(14) 0.0367(13) 0.0201(12) -0.0058(9) 0.0121(10) 0.0065(11)
C15 0.0145(10) 0.0149(8) 0.0122(9) -0.0005(7) 0.0002(9) -0.0037(9)
C16 0.0169(11) 0.0168(10) 0.0154(10) -0.0027(8) 0.0002(8) -0.0046(9)
C17 0.0190(11) 0.0170(10) 0.0145(10) 0.0006(8) -0.0020(8) 0.0001(9)
C18 0.0224(11) 0.0179(10) 0.0168(11) 0.0027(8) -0.0062(9) -0.0008(9)
C19 0.0186(10) 0.0181(9) 0.0134(9) -0.0003(7) -0.0007(10) -0.0036(10)
C20 0.0150(10) 0.0174(10) 0.0144(10) -0.0026(8) 0.0006(8) -0.0014(8)
C21 0.0246(12) 0.0212(10) 0.0164(11) 0.0004(8) -0.0028(9) 0.0059(9)
C22 0.0220(12) 0.0368(13) 0.0274(12) -0.0040(10) -0.0010(10) 0.0070(10)
C23 0.0417(14) 0.0341(13) 0.0243(12) 0.0010(9) -0.0007(10) 0.0183(11)
C24 0.0344(13) 0.0240(11) 0.0197(11) -0.0023(8) -0.0004(10) 0.0073(10)
C25 0.0238(13) 0.0286(11) 0.0114(10) 0.0044(8) 0.0016(8) -0.0006(9)
C26 0.0379(13) 0.0445(13) 0.0144(11) 0.0084(9) 0.0012(10) 0.0044(11)
C27 0.0371(14) 0.0363(11) 0.0127(10) -0.0006(8) -0.0002(10) -0.0033(11)
C28 0.0323(13) 0.0394(13) 0.0192(12) 0.0066(9) 0.0032(10) -0.0046(11)
C1S 0.084(2) 0.066(2) 0.061(2) 0.0300(16) 0.0254(18) -0.0090(18)
C2S 0.0532(19) 0.059(2) 0.084(2) -0.0149(18) 0.0112(18) -0.0230(15)
C3S 0.0405(17) 0.071(2) 0.0409(17) -0.0126(14) -0.0086(13) 0.0143(15)
C4S 0.0454(16) 0.0473(16) 0.0482(17) 0.0193(13) 0.0028(13) 0.0127(14)
C5S 0.0317(14) 0.0348(14) 0.0632(18) -0.0102(13) -0.0040(13) 0.0010(12)
C6S 0.0579(19) 0.086(2) 0.0259(15) -0.0058(14) -0.0045(13) 0.0163(17)
C7S 0.0422(16) 0.0554(17) 0.0285(14) -0.0186(12) 0.0086(12) -0.0290(14)
C8S 0.0373(15) 0.0394(14) 0.0280(13) -0.0035(10) -0.0080(11) -0.0082(12)
C9S 0.0270(13) 0.0414(14) 0.0268(13) -0.0089(10) 0.0012(10) 0.0003(11)
C10S 0.0400(15) 0.0375(14) 0.0262(13) -0.0066(10) -0.0026(11) -0.0027(12)
C11S 0.0346(15) 0.0401(14) 0.0452(16) -0.0208(12) -0.0135(12) 0.0035(12)
C12S 0.0244(14) 0.0609(18) 0.0568(18) -0.0387(14) 0.0046(13) -0.0107(13)
C13S 0.0367(15) 0.0272(12) 0.0322(13) 0.0002(10) -0.0026(11) 0.0051(12)
C14S 0.0358(15) 0.0266(12) 0.0260(12) -0.0041(9) 0.0038(10) -0.0028(11)
C15S 0.0282(13) 0.0408(14) 0.0492(15) -0.0011(12) -0.0037(11) 0.0002(13)
C16S 0.0417(16) 0.0344(13) 0.0471(16) 0.0086(11) -0.0153(13) -0.0033(12)
C17S 0.0407(15) 0.0350(13) 0.0271(13) -0.0016(10) 0.0007(11) -0.0092(12)
C18S 0.0274(13) 0.0348(13) 0.0396(14) -0.0058(11) -0.0005(11) 0.0007(12)

loop_
_atom_type_symbol
_atom_type_description
_atom_type_scat_dispersion_real
_atom_type_scat_dispersion_imag
_atom_type_scat_source
C C 0.0033 0.0016 'International Tables Vol C Tables 4.2.6.8 and 6.1.1.4'
H H 0.0000 0.0000 'International Tables Vol C Tables 4.2.6.8 and 6.1.1.4'
N N 0.0061 0.0033 'International Tables Vol C Tables 4.2.6.8 and 6.1.1.4'
O O 0.0106 0.0060 'International Tables Vol C Tables 4.2.6.8 and 6.1.1.4'
Zn Zn 0.2839 1.4301 'International Tables Vol C Tables 4.2.6.8 and 6.1.1.4'

loop_
_geom_angle_atom_site_label_1
_geom_angle_atom_site_label_2
_geom_angle_atom_site_label_3
_geom_angle
_geom_angle_site_symmetry_1
_geom_angle_site_symmetry_3
N1 Zn1 N1 178.89(8) . 3
N1 Zn1 O3 104.58(5) . 3
N1 Zn1 O3 76.21(5) 3 3
N1 Zn1 O3 76.21(5) . .
N1 Zn1 O3 104.58(5) 3 .
O3 Zn1 O3 92.65(6) 3 .
N1 Zn1 O1 75.75(5) . .
N1 Zn1 O1 103.45(5) 3 .
O3 Zn1 O1 94.89(4) 3 .
O3 Zn1 O1 151.96(4) . .
N1 Zn1 O1 103.45(5) . 3
N1 Zn1 O1 75.75(5) 3 3
O3 Zn1 O1 151.96(4) 3 3
O3 Zn1 O1 94.89(4) . 3
O1 Zn1 O1 91.02(6) . 3
C1 N1 C15 122.22(15) . .
C1 N1 Zn1 119.28(11) . .
C15 N1 Zn1 118.44(11) . .
C2 O1 Zn1 112.47(11) . .
C20 O2 C6 120.89(13) . .
C16 O3 Zn1 112.41(11) . .
N1 C1 C6 121.33(16) . .
N1 C1 C2 114.37(15) . .
C6 C1 C2 124.30(16) . .
O1 C2 C3 126.48(16) . .
O1 C2 C1 118.08(16) . .
C3 C2 C1 115.44(16) . .
C4 C3 C2 116.52(16) . .
C4 C3 C7 123.34(16) . .
C2 C3 C7 120.14(16) . .
C3 C4 C5 129.03(17) . .
C3 C4 H4A 115.5 . .
C5 C4 H4A 115.5 . .
C6 C5 C4 114.97(16) . .
C6 C5 C11 124.73(16) . .
C4 C5 C11 120.23(16) . .
C5 C6 O2 123.13(16) . .
C5 C6 C1 119.72(16) . .
O2 C6 C1 117.15(15) . .
C3 C7 C10 112.31(15) . .
C3 C7 C9 109.19(16) . .
C10 C7 C9 108.22(16) . .
C3 C7 C8 109.10(15) . .
C10 C7 C8 107.72(16) . .
C9 C7 C8 110.28(16) . .
C7 C8 H8A 109.5 . .
C7 C8 H8B 109.5 . .
H8A C8 H8B 109.5 . .
C7 C8 H8C 109.5 . .
H8A C8 H8C 109.5 . .
H8B C8 H8C 109.5 . .
C7 C9 H9A 109.5 . .
C7 C9 H9B 109.5 . .
H9A C9 H9B 109.5 . .
C7 C9 H9C 109.5 . .
H9A C9 H9C 109.5 . .
H9B C9 H9C 109.5 . .
C7 C10 H10A 109.5 . .
C7 C10 H10B 109.5 . .
H10A C10 H10B 109.5 . .
C7 C10 H10C 109.5 . .
H10A C10 H10C 109.5 . .
H10B C10 H10C 109.5 . .
C13 C11 C14 107.34(15) . .
C13 C11 C12 110.38(15) . .
C14 C11 C12 107.30(14) . .
C13 C11 C5 110.74(14) . .
C14 C11 C5 112.23(15) . .
C12 C11 C5 108.78(15) . .
C11 C12 H12A 109.5 . .
C11 C12 H12B 109.5 . .
H12A C12 H12B 109.5 . .
C11 C12 H12C 109.5 . .
H12A C12 H12C 109.5 . .
H12B C12 H12C 109.5 . .
C11 C13 H13A 109.5 . .
C11 C13 H13B 109.5 . .
H13A C13 H13B 109.5 . .
C11 C13 H13C 109.5 . .
H13A C13 H13C 109.5 . .
H13B C13 H13C 109.5 . .
C11 C14 H14A 109.5 . .
C11 C14 H14B 109.5 . .
H14A C14 H14B 109.5 . .
C11 C14 H14C 109.5 . .
H14A C14 H14C 109.5 . .
H14B C14 H14C 109.5 . .
N1 C15 C20 121.03(16) . .
N1 C15 C16 114.43(15) . .
C20 C15 C16 124.52(16) . .
O3 C16 C17 126.31(16) . .
O3 C16 C15 118.29(15) . .
C17 C16 C15 115.40(16) . .
C18 C17 C16 116.47(16) . .
C18 C17 C21 122.78(16) . .
C16 C17 C21 120.69(16) . .
C17 C18 C19 129.33(16) . .
C17 C18 H18A 115.3 . .
C19 C18 H18A 115.3 . .
C20 C19 C18 114.33(15) . .
C20 C19 C25 124.89(16) . .
C18 C19 C25 120.77(15) . .
C19 C20 O2 122.75(16) . .
C19 C20 C15 119.92(16) . .
O2 C20 C15 117.32(15) . .
C17 C21 C22 108.92(15) . .
C17 C21 C23 112.25(15) . .
C22 C21 C23 108.30(16) . .
C17 C21 C24 110.15(15) . .
C22 C21 C24 109.95(15) . .
C23 C21 C24 107.23(15) . .
C21 C22 H22A 109.5 . .
C21 C22 H22B 109.5 . .
H22A C22 H22B 109.5 . .
C21 C22 H22C 109.5 . .
H22A C22 H22C 109.5 . .
H22B C22 H22C 109.5 . .
C21 C23 H23A 109.5 . .
C21 C23 H23B 109.5 . .
H23A C23 H23B 109.5 . .
C21 C23 H23C 109.5 . .
H23A C23 H23C 109.5 . .
H23B C23 H23C 109.5 . .
C21 C24 H24A 109.5 . .
C21 C24 H24B 109.5 . .
H24A C24 H24B 109.5 . .
C21 C24 H24C 109.5 . .
H24A C24 H24C 109.5 . .
H24B C24 H24C 109.5 . .
C28 C25 C26 107.96(15) . .
C28 C25 C19 109.48(15) . .
C26 C25 C19 112.00(15) . .
C28 C25 C27 110.11(16) . .
C26 C25 C27 106.82(15) . .
C19 C25 C27 110.41(14) . .
C25 C26 H26A 109.5 . .
C25 C26 H26B 109.5 . .
H26A C26 H26B 109.5 . .
C25 C26 H26C 109.5 . .
H26A C26 H26C 109.5 . .
H26B C26 H26C 109.5 . .
C25 C27 H27A 109.5 . .
C25 C27 H27B 109.5 . .
H27A C27 H27B 109.5 . .
C25 C27 H27C 109.5 . .
H27A C27 H27C 109.5 . .
H27B C27 H27C 109.5 . .
C25 C28 H28A 109.5 . .
C25 C28 H28B 109.5 . .
H28A C28 H28B 109.5 . .
C25 C28 H28C 109.5 . .
H28A C28 H28C 109.5 . .
H28B C28 H28C 109.5 . .
C2S C1S C6S 120.3(2) . .
C2S C1S H1SA 119.9 . .
C6S C1S H1SA 119.9 . .
C3S C2S C1S 120.5(3) . .
C3S C2S H2SA 119.7 . .
C1S C2S H2SA 119.7 . .
C2S C3S C4S 120.2(3) . .
C2S C3S H3SA 119.9 . .
C4S C3S H3SA 119.9 . .
C3S C4S C5S 120.8(2) . .
C3S C4S H4SA 119.6 . .
C5S C4S H4SA 119.6 . .
C4S C5S C6S 119.1(2) . .
C4S C5S H5SA 120.4 . .
C6S C5S H5SA 120.4 . .
C5S C6S C1S 119.0(2) . .
C5S C6S H6SA 120.5 . .
C1S C6S H6SA 120.5 . .
C12S C7S C8S 120.2(2) . .
C12S C7S H7SA 119.9 . .
C8S C7S H7SA 119.9 . .
C7S C8S C9S 119.5(2) . .
C7S C8S H8SA 120.3 . .
C9S C8S H8SA 120.3 . .
C10S C9S C8S 120.1(2) . .
C10S C9S H9SA 120.0 . .
C8S C9S H9SA 120.0 . .
C9S C10S C11S 120.5(2) . .
C9S C10S H10D 119.8 . .
C11S C10S H10D 119.8 . .
C10S C11S C12S 119.5(2) . .
C10S C11S H11A 120.3 . .
C12S C11S H11A 120.3 . .
C7S C12S C11S 120.2(2) . .
C7S C12S H12D 119.9 . .
C11S C12S H12D 119.9 . .
C14S C13S C18S 120.1(2) . .
C14S C13S H13D 120.0 . .
C18S C13S H13D 120.0 . .
C13S C14S C15S 119.8(2) . .
C13S C14S H14D 120.1 . .
C15S C14S H14D 120.1 . .
C14S C15S C16S 120.1(2) . .
C14S C15S H15A 120.0 . .
C16S C15S H15A 120.0 . .
C17S C16S C15S 120.2(2) . .
C17S C16S H16A 119.9 . .
C15S C16S H16A 119.9 . .
C18S C17S C16S 119.5(2) . .
C18S C17S H17A 120.2 . .
C16S C17S H17A 120.2 . .
C17S C18S C13S 120.4(2) . .
C17S C18S H18B 119.8 . .
C13S C18S H18B 119.8 . .

loop_
_geom_bond_atom_site_label_1
_geom_bond_atom_site_label_2
_geom_bond_distance
_geom_bond_site_symmetry_2
Zn1 N1 2.0195(13) .
Zn1 N1 2.0195(13) 3
Zn1 O3 2.1916(11) 3
Zn1 O3 2.1916(11) .
Zn1 O1 2.2107(11) .
Zn1 O1 2.2107(11) 3
N1 C1 1.316(2) .
N1 C15 1.325(2) .
O1 C2 1.2672(19) .
O2 C20 1.3949(19) .
O2 C6 1.3955(19) .
O3 C16 1.2721(19) .
C1 C6 1.425(2) .
C1 C2 1.460(2) .
C2 C3 1.434(2) .
C3 C4 1.378(2) .
C3 C7 1.526(2) .
C4 C5 1.433(2) .
C4 H4A 0.9500 .
C5 C6 1.365(2) .
C5 C11 1.542(2) .
C7 C10 1.529(2) .
C7 C9 1.533(2) .
C7 C8 1.535(2) .
C8 H8A 0.9800 .
C8 H8B 0.9800 .
C8 H8C 0.9800 .
C9 H9A 0.9800 .
C9 H9B 0.9800 .
C9 H9C 0.9800 .
C10 H10A 0.9800 .
C10 H10B 0.9800 .
C10 H10C 0.9800 .
C11 C13 1.530(2) .
C11 C14 1.531(2) .
C11 C12 1.535(2) .
C12 H12A 0.9800 .
C12 H12B 0.9800 .
C12 H12C 0.9800 .
C13 H13A 0.9800 .
C13 H13B 0.9800 .
C13 H13C 0.9800 .
C14 H14A 0.9800 .
C14 H14B 0.9800 .
C14 H14C 0.9800 .
C15 C20 1.424(2) .
C15 C16 1.450(2) .
C16 C17 1.430(2) .
C17 C18 1.382(2) .
C17 C21 1.529(2) .
C18 C19 1.428(2) .
C18 H18A 0.9500 .
C19 C20 1.369(2) .
C19 C25 1.540(2) .
C21 C22 1.531(2) .
C21 C23 1.532(2) .
C21 C24 1.543(2) .
C22 H22A 0.9800 .
C22 H22B 0.9800 .
C22 H22C 0.9800 .
C23 H23A 0.9800 .
C23 H23B 0.9800 .
C23 H23C 0.9800 .
C24 H24A 0.9800 .
C24 H24B 0.9800 .
C24 H24C 0.9800 .
C25 C28 1.535(2) .
C25 C26 1.535(2) .
C25 C27 1.541(2) .
C26 H26A 0.9800 .
C26 H26B 0.9800 .
C26 H26C 0.9800 .
C27 H27A 0.9800 .
C27 H27B 0.9800 .
C27 H27C 0.9800 .
C28 H28A 0.9800 .
C28 H28B 0.9800 .
C28 H28C 0.9800 .
C1S C2S 1.352(3) .
C1S C6S 1.381(3) .
C1S H1SA 0.9500 .
C2S C3S 1.339(3) .
C2S H2SA 0.9500 .
C3S C4S 1.351(3) .
C3S H3SA 0.9500 .
C4S C5S 1.368(3) .
C4S H4SA 0.9500 .
C5S C6S 1.371(3) .
C5S H5SA 0.9500 .
C6S H6SA 0.9500 .
C7S C12S 1.376(3) .
C7S C8S 1.380(3) .
C7S H7SA 0.9500 .
C8S C9S 1.382(3) .
C8S H8SA 0.9500 .
C9S C10S 1.376(3) .
C9S H9SA 0.9500 .
C10S C11S 1.376(3) .
C10S H10D 0.9500 .
C11S C12S 1.380(3) .
C11S H11A 0.9500 .
C12S H12D 0.9500 .
C13S C14S 1.372(3) .
C13S C18S 1.383(3) .
C13S H13D 0.9500 .
C14S C15S 1.378(3) .
C14S H14D 0.9500 .
C15S C16S 1.380(3) .
C15S H15A 0.9500 .
C16S C17S 1.378(3) .
C16S H16A 0.9500 .
C17S C18S 1.372(3) .
C17S H17A 0.9500 .
C18S H18B 0.9500 .

loop_
_geom_torsion_atom_site_label_1
_geom_torsion_atom_site_label_2
_geom_torsion_atom_site_label_3
_geom_torsion_atom_site_label_4
_geom_torsion
_geom_torsion_site_symmetry_1
O3 Zn1 N1 C1 91.90(13) 3
O3 Zn1 N1 C1 -178.94(13) .
O1 Zn1 N1 C1 0.48(12) .
O1 Zn1 N1 C1 -87.13(13) 3
O3 Zn1 N1 C15 -85.26(13) 3
O3 Zn1 N1 C15 3.90(12) .
O1 Zn1 N1 C15 -176.69(13) .
O1 Zn1 N1 C15 95.71(13) 3
N1 Zn1 O1 C2 -1.61(11) .
N1 Zn1 O1 C2 177.59(11) 3
O3 Zn1 O1 C2 -105.43(11) 3
O3 Zn1 O1 C2 -0.41(16) .
O1 Zn1 O1 C2 102.01(12) 3
N1 Zn1 O3 C16 -4.07(11) .
N1 Zn1 O3 C16 176.73(11) 3
O3 Zn1 O3 C16 100.29(12) 3
O1 Zn1 O3 C16 -5.27(16) .
O1 Zn1 O3 C16 -106.74(11) 3
C15 N1 C1 C6 -2.7(3) .
Zn1 N1 C1 C6 -179.76(12) .
C15 N1 C1 C2 177.64(15) .
Zn1 N1 C1 C2 0.59(19) .
Zn1 O1 C2 C3 -178.28(14) .
Zn1 O1 C2 C1 2.46(19) .
N1 C1 C2 O1 -2.1(2) .
C6 C1 C2 O1 178.22(16) .
N1 C1 C2 C3 178.51(15) .
C6 C1 C2 C3 -1.1(2) .
O1 C2 C3 C4 -179.28(16) .
C1 C2 C3 C4 0.0(2) .
O1 C2 C3 C7 1.1(3) .
C1 C2 C3 C7 -179.57(15) .
C2 C3 C4 C5 0.3(3) .
C7 C3 C4 C5 179.86(18) .
C3 C4 C5 C6 0.5(3) .
C3 C4 C5 C11 -176.58(17) .
C4 C5 C6 O2 178.62(15) .
C11 C5 C6 O2 -4.4(3) .
C4 C5 C6 C1 -1.6(2) .
C11 C5 C6 C1 175.38(16) .
C20 O2 C6 C5 179.82(16) .
C20 O2 C6 C1 0.0(2) .
N1 C1 C6 C5 -177.62(16) .
C2 C1 C6 C5 2.0(3) .
N1 C1 C6 O2 2.2(2) .
C2 C1 C6 O2 -178.18(15) .
C4 C3 C7 C10 -0.1(3) .
C2 C3 C7 C10 179.41(16) .
C4 C3 C7 C9 -120.19(19) .
C2 C3 C7 C9 59.4(2) .
C4 C3 C7 C8 119.21(19) .
C2 C3 C7 C8 -61.2(2) .
C6 C5 C11 C13 58.1(2) .
C4 C5 C11 C13 -125.07(17) .
C6 C5 C11 C14 178.09(17) .
C4 C5 C11 C14 -5.1(2) .
C6 C5 C11 C12 -63.3(2) .
C4 C5 C11 C12 113.46(18) .
C1 N1 C15 C20 0.9(3) .
Zn1 N1 C15 C20 178.00(12) .
C1 N1 C15 C16 179.69(15) .
Zn1 N1 C15 C16 -3.23(19) .
Zn1 O3 C16 C17 -176.00(14) .
Zn1 O3 C16 C15 3.77(19) .
N1 C15 C16 O3 -0.7(2) .
C20 C15 C16 O3 178.04(16) .
N1 C15 C16 C17 179.12(15) .
C20 C15 C16 C17 -2.2(2) .
O3 C16 C17 C18 -178.95(16) .
C15 C16 C17 C18 1.3(2) .
O3 C16 C17 C21 -1.8(3) .
C15 C16 C17 C21 178.45(15) .
C16 C17 C18 C19 0.2(3) .
C21 C17 C18 C19 -176.90(17) .
C17 C18 C19 C20 -0.9(3) .
C17 C18 C19 C25 178.68(17) .
C18 C19 C20 O2 178.88(15) .
C25 C19 C20 O2 -0.7(3) .
C18 C19 C20 C15 0.1(2) .
C25 C19 C20 C15 -179.51(16) .
C6 O2 C20 C19 179.55(16) .
C6 O2 C20 C15 -1.6(2) .
N1 C15 C20 C19 -179.90(16) .
C16 C15 C20 C19 1.5(3) .
N1 C15 C20 O2 1.3(2) .
C16 C15 C20 O2 -177.38(15) .
C18 C17 C21 C22 112.78(19) .
C16 C17 C21 C22 -64.2(2) .
C18 C17 C21 C23 -7.2(2) .
C16 C17 C21 C23 175.86(16) .
C18 C17 C21 C24 -126.57(18) .
C16 C17 C21 C24 56.4(2) .
C20 C19 C25 C28 -67.9(2) .
C18 C19 C25 C28 112.48(19) .
C20 C19 C25 C26 172.35(17) .
C18 C19 C25 C26 -7.2(2) .
C20 C19 C25 C27 53.4(2) .
C18 C19 C25 C27 -126.13(17) .
C6S C1S C2S C3S 1.1(5) .
C1S C2S C3S C4S -1.5(4) .
C2S C3S C4S C5S 0.9(4) .
C3S C4S C5S C6S 0.1(4) .
C4S C5S C6S C1S -0.5(4) .
C2S C1S C6S C5S -0.1(4) .
C12S C7S C8S C9S -0.1(3) .
C7S C8S C9S C10S -0.3(3) .
C8S C9S C10S C11S 0.5(3) .
C9S C10S C11S C12S -0.3(3) .
C8S C7S C12S C11S 0.4(3) .
C10S C11S C12S C7S -0.2(3) .
C18S C13S C14S C15S -0.1(3) .
C13S C14S C15S C16S 0.2(3) .
C14S C15S C16S C17S -0.4(3) .
C15S C16S C17S C18S 0.4(3) .
C16S C17S C18S C13S -0.3(3) .
C14S C13S C18S C17S 0.1(3) .
